data_4067223
loop_
_publ_author_name
'Jin, Zhong'
'Qiu, Ling-Ling'
'Li, Yan-Qing'
'Song, Hai-Bin'
'Fang, Jian-Xin'

_publ_section_title
;
 Insight into the Steric and Electronic Effects of Ancillary Ligands:
 Synthesis and Structure&#x2212;Reactivity Relationship of Well-Defined,
 Air- and Moisture-Stable (NHC)Pd(sal)Cl Complexes (sal = Salicylaldimine)
;
_journal_issue 23
_journal_name_full Organometallics
_journal_page_first 6578
_journal_paper_doi 10.1021/om100906n
_journal_volume 29
_journal_year 2010
_chemical_formula_moiety 'C43 H54 Cl N3 O Pd'
_chemical_formula_sum 'C43 H54 Cl N3 O Pd'
_chemical_formula_weight 770.74
_chemical_name_systematic
; 
 ? 
;
_space_group_IT_number 14
_symmetry_cell_setting monoclinic
_symmetry_space_group_name_Hall '-P 2ybc'
_symmetry_space_group_name_H-M 'P 1 21/c 1'
_atom_sites_solution_hydrogens geom
_atom_sites_solution_primary direct
_atom_sites_solution_secondary difmap
_audit_creation_method SHELXL-97
_audit_update_record
;
2010-09-19 # Formatted by publCIF
;
_cell_angle_alpha 90.00
_cell_angle_beta 91.080(3)
_cell_angle_gamma 90.00
_cell_formula_units_Z 8
_cell_length_a 24.795(2)
_cell_length_b 14.9470(10)
_cell_length_c 21.1820(16)
_cell_measurement_reflns_used 23237
_cell_measurement_temperature 113(2)
_cell_measurement_theta_max 27.90
_cell_measurement_theta_min 1.30
_cell_volume 7848.9(10)
_computing_cell_refinement 'CrystalClear-SM Expert 2.0 r2'
_computing_data_collection 'CrystalClear-SM Expert 2.0 r2 (Rigaku, 2009)'
_computing_data_reduction 'CrystalClear-SM Expert 2.0 r2'
_computing_molecular_graphics 'CrystalStructure 4.0'
_computing_publication_material 'CrystalStructure 4.0 (Rigaku, 2009)'
_computing_structure_refinement 'SHELXL-97 (Sheldrick, 2008)'
_computing_structure_solution 'SHELXS-97 (Sheldrick, 2008)'
_diffrn_ambient_temperature 113(2)
_diffrn_measured_fraction_theta_full 0.994
_diffrn_measured_fraction_theta_max 0.994
_diffrn_measurement_device_type 'Rigaku Saturn724 CCD camera'
_diffrn_measurement_method \w
_diffrn_radiation_monochromator multilayer
_diffrn_radiation_source 'rotating anode'
_diffrn_radiation_type MoK\a
_diffrn_radiation_wavelength 0.71075
_diffrn_reflns_av_R_equivalents 0.0456
_diffrn_reflns_av_sigmaI/netI 0.0436
_diffrn_reflns_limit_h_max 29
_diffrn_reflns_limit_h_min -32
_diffrn_reflns_limit_k_max 19
_diffrn_reflns_limit_k_min -17
_diffrn_reflns_limit_l_max 27
_diffrn_reflns_limit_l_min -27
_diffrn_reflns_number 62267
_diffrn_reflns_theta_full 27.91
_diffrn_reflns_theta_max 27.91
_diffrn_reflns_theta_min 1.64
_exptl_absorpt_coefficient_mu 0.577
_exptl_absorpt_correction_T_max 0.9236
_exptl_absorpt_correction_T_min 0.9033
_exptl_absorpt_correction_type multi-scan
_exptl_absorpt_process_details CrystalClear
_exptl_crystal_colour colorless
_exptl_crystal_density_diffrn 1.304
_exptl_crystal_density_method 'not measured'
_exptl_crystal_description prism
_exptl_crystal_F_000 3232
_exptl_crystal_size_max 0.18
_exptl_crystal_size_mid 0.16
_exptl_crystal_size_min 0.14
_refine_diff_density_max 0.415
_refine_diff_density_min -0.502
_refine_diff_density_rms 0.071
_refine_ls_extinction_method none
_refine_ls_goodness_of_fit_ref 1.111
_refine_ls_hydrogen_treatment constr
_refine_ls_matrix_type full
_refine_ls_number_parameters 905
_refine_ls_number_reflns 18652
_refine_ls_number_restraints 0
_refine_ls_restrained_S_all 1.111
_refine_ls_R_factor_all 0.0455
_refine_ls_R_factor_gt 0.0398
_refine_ls_shift/su_max 0.003
_refine_ls_shift/su_mean 0.000
_refine_ls_structure_factor_coef Fsqd
_refine_ls_weighting_details 'calc w=1/[\s^2^(Fo^2^)+(0.0304P)^2^+4.2034P] where P=(Fo^2^+2Fc^2^)/3'
_refine_ls_weighting_scheme calc
_refine_ls_wR_factor_gt 0.0838
_refine_ls_wR_factor_ref 0.0864
_reflns_number_gt 17155
_reflns_number_total 18652
_reflns_threshold_expression >2sigma(I)
_cod_data_source_file om100906n_si_001.cif
_cod_data_source_block 2b
_cod_database_code 4067223

loop_
_symmetry_equiv_pos_as_xyz
'x, y, z'
'-x, y+1/2, -z+1/2'
'-x, -y, -z'
'x, -y-1/2, z-1/2'

loop_
_atom_site_label
_atom_site_type_symbol
_atom_site_fract_x
_atom_site_fract_y
_atom_site_fract_z
_atom_site_U_iso_or_equiv
_atom_site_adp_type
_atom_site_occupancy
_atom_site_symmetry_multiplicity
_atom_site_calc_flag
_atom_site_refinement_flags
Pd1 Pd 0.626602(6) 0.725788(10) 0.814703(7) 0.01338(4) Uani 1 1 d .
Pd2 Pd 0.138064(7) 0.576639(10) 0.300727(7) 0.01618(5) Uani 1 1 d .
Cl1 Cl 0.55820(2) 0.62471(3) 0.80039(3) 0.02202(11) Uani 1 1 d .
Cl2 Cl 0.06846(2) 0.48088(3) 0.27617(3) 0.02303(12) Uani 1 1 d .
O1 O 0.68467(6) 0.81987(10) 0.82369(7) 0.0210(3) Uani 1 1 d .
O2 O 0.19818(7) 0.66451(10) 0.31937(7) 0.0249(4) Uani 1 1 d .
N1 N 0.66565(8) 0.64294(11) 0.87885(8) 0.0172(4) Uani 1 1 d .
N2 N 0.54095(7) 0.84787(11) 0.76876(8) 0.0142(3) Uani 1 1 d .
N3 N 0.59867(7) 0.82315(11) 0.69473(8) 0.0151(3) Uani 1 1 d .
N4 N 0.17257(8) 0.48475(12) 0.36137(8) 0.0182(4) Uani 1 1 d .
N5 N 0.09880(8) 0.67130(11) 0.18358(8) 0.0166(4) Uani 1 1 d .
N6 N 0.05578(8) 0.71081(11) 0.26797(8) 0.0168(4) Uani 1 1 d .
C1 C 0.72612(9) 0.81689(14) 0.86275(10) 0.0179(4) Uani 1 1 d .
C2 C 0.74260(9) 0.74197(14) 0.89968(10) 0.0174(4) Uani 1 1 d .
C3 C 0.78967(9) 0.74732(15) 0.93806(10) 0.0211(5) Uani 1 1 d .
H3 H 0.8009 0.6960 0.9613 0.025 Uiso 1 1 calc R
C4 C 0.81959(9) 0.82374(16) 0.94293(11) 0.0238(5) Uani 1 1 d .
H4 H 0.8513 0.8258 0.9688 0.029 Uiso 1 1 calc R
C5 C 0.80235(10) 0.89902(15) 0.90876(11) 0.0245(5) Uani 1 1 d .
H5 H 0.8221 0.9533 0.9125 0.029 Uiso 1 1 calc R
C6 C 0.75752(10) 0.89590(15) 0.86999(11) 0.0226(5) Uani 1 1 d .
H6 H 0.7471 0.9481 0.8473 0.027 Uiso 1 1 calc R
C7 C 0.71159(9) 0.66122(14) 0.90495(10) 0.0186(4) Uani 1 1 d .
H7 H 0.7269 0.6157 0.9309 0.022 Uiso 1 1 calc R
C8 C 0.64235(9) 0.55845(14) 0.89762(10) 0.0183(4) Uani 1 1 d .
C9 C 0.60445(10) 0.55841(15) 0.94520(11) 0.0235(5) Uani 1 1 d .
C10 C 0.58223(10) 0.47634(16) 0.96246(11) 0.0279(5) Uani 1 1 d .
H10 H 0.5561 0.4749 0.9947 0.034 Uiso 1 1 calc R
C11 C 0.59718(11) 0.39714(16) 0.93400(12) 0.0289(6) Uani 1 1 d .
C12 C 0.63528(10) 0.40021(15) 0.88700(11) 0.0252(5) Uani 1 1 d .
H12 H 0.6459 0.3459 0.8675 0.030 Uiso 1 1 calc R
C13 C 0.65858(10) 0.48029(14) 0.86724(11) 0.0215(5) Uani 1 1 d .
C14 C 0.58721(12) 0.64404(17) 0.97604(12) 0.0339(6) Uani 1 1 d .
H14A H 0.5585 0.6314 1.0059 0.051 Uiso 1 1 calc R
H14B H 0.5738 0.6858 0.9437 0.051 Uiso 1 1 calc R
H14C H 0.6181 0.6708 0.9986 0.051 Uiso 1 1 calc R
C15 C 0.57243(12) 0.30878(18) 0.95305(15) 0.0410(7) Uani 1 1 d .
H15A H 0.5428 0.3197 0.9821 0.062 Uiso 1 1 calc R
H15B H 0.5999 0.2716 0.9741 0.062 Uiso 1 1 calc R
H15C H 0.5585 0.2778 0.9154 0.062 Uiso 1 1 calc R
C16 C 0.69858(11) 0.48276(15) 0.81497(11) 0.0265(5) Uani 1 1 d .
H16A H 0.6887 0.5304 0.7852 0.040 Uiso 1 1 calc R
H16B H 0.6984 0.4251 0.7929 0.040 Uiso 1 1 calc R
H16C H 0.7347 0.4943 0.8327 0.040 Uiso 1 1 calc R
C17 C 0.58647(8) 0.80508(13) 0.75487(9) 0.0134(4) Uani 1 1 d .
C18 C 0.52078(10) 0.90523(16) 0.71627(10) 0.0237(5) Uani 1 1 d .
H18A H 0.5249 0.9695 0.7265 0.028 Uiso 1 1 calc R
H18B H 0.4824 0.8926 0.7060 0.028 Uiso 1 1 calc R
C19 C 0.55701(10) 0.87807(15) 0.66268(10) 0.0219(5) Uani 1 1 d .
H19A H 0.5369 0.8428 0.6304 0.026 Uiso 1 1 calc R
H19B H 0.5731 0.9311 0.6423 0.026 Uiso 1 1 calc R
C20 C 0.51763(9) 0.85642(13) 0.83025(9) 0.0155(4) Uani 1 1 d .
C21 C 0.46942(9) 0.81100(14) 0.84248(10) 0.0166(4) Uani 1 1 d .
C22 C 0.44567(9) 0.82497(14) 0.90083(10) 0.0206(4) Uani 1 1 d .
H22 H 0.4127 0.7957 0.9100 0.025 Uiso 1 1 calc R
C23 C 0.46927(9) 0.88062(14) 0.94536(10) 0.0200(4) Uani 1 1 d .
H23 H 0.4529 0.8885 0.9852 0.024 Uiso 1 1 calc R
C24 C 0.51660(9) 0.92490(13) 0.93222(10) 0.0178(4) Uani 1 1 d .
H24 H 0.5323 0.9632 0.9632 0.021 Uiso 1 1 calc R
C25 C 0.54178(9) 0.91462(13) 0.87461(9) 0.0156(4) Uani 1 1 d .
C26 C 0.44029(10) 0.75122(15) 0.79471(11) 0.0227(5) Uani 1 1 d .
H26 H 0.4653 0.7381 0.7594 0.027 Uiso 1 1 calc R
C27 C 0.42297(11) 0.66203(16) 0.82461(12) 0.0313(6) Uani 1 1 d .
H27A H 0.4545 0.6326 0.8440 0.047 Uiso 1 1 calc R
H27B H 0.4072 0.6231 0.7919 0.047 Uiso 1 1 calc R
H27C H 0.3961 0.6736 0.8570 0.047 Uiso 1 1 calc R
C28 C 0.39049(11) 0.79931(18) 0.76748(12) 0.0330(6) Uani 1 1 d .
H28A H 0.3656 0.8129 0.8016 0.050 Uiso 1 1 calc R
H28B H 0.3724 0.7607 0.7362 0.050 Uiso 1 1 calc R
H28C H 0.4016 0.8551 0.7472 0.050 Uiso 1 1 calc R
C29 C 0.59228(9) 0.96885(15) 0.86174(11) 0.0227(5) Uani 1 1 d .
H29 H 0.6103 0.9419 0.8245 0.027 Uiso 1 1 calc R
C30 C 0.57770(13) 1.06575(16) 0.84526(14) 0.0396(7) Uani 1 1 d .
H30A H 0.5510 1.0664 0.8105 0.059 Uiso 1 1 calc R
H30B H 0.6102 1.0978 0.8324 0.059 Uiso 1 1 calc R
H30C H 0.5625 1.0951 0.8823 0.059 Uiso 1 1 calc R
C31 C 0.63238(11) 0.9669(2) 0.91762(12) 0.0377(7) Uani 1 1 d .
H31A H 0.6168 0.9982 0.9536 0.057 Uiso 1 1 calc R
H31B H 0.6659 0.9966 0.9056 0.057 Uiso 1 1 calc R
H31C H 0.6400 0.9047 0.9293 0.057 Uiso 1 1 calc R
C32 C 0.64225(9) 0.78760(14) 0.65829(9) 0.0152(4) Uani 1 1 d .
C33 C 0.63790(9) 0.70172(14) 0.63207(10) 0.0178(4) Uani 1 1 d .
C34 C 0.67900(10) 0.67357(15) 0.59247(10) 0.0224(5) Uani 1 1 d .
H34 H 0.6774 0.6152 0.5748 0.027 Uiso 1 1 calc R
C35 C 0.72169(10) 0.72813(15) 0.57836(11) 0.0247(5) Uani 1 1 d .
H35 H 0.7491 0.7076 0.5511 0.030 Uiso 1 1 calc R
C36 C 0.72463(10) 0.81315(15) 0.60400(11) 0.0230(5) Uani 1 1 d .
H36 H 0.7541 0.8508 0.5938 0.028 Uiso 1 1 calc R
C37 C 0.68550(9) 0.84475(14) 0.64436(10) 0.0186(4) Uani 1 1 d .
C38 C 0.58896(10) 0.64255(14) 0.63996(10) 0.0206(5) Uani 1 1 d .
H38 H 0.5665 0.6679 0.6743 0.025 Uiso 1 1 calc R
C39 C 0.60427(12) 0.54568(15) 0.65751(12) 0.0318(6) Uani 1 1 d .
H39A H 0.6240 0.5184 0.6228 0.048 Uiso 1 1 calc R
H39B H 0.5714 0.5112 0.6652 0.048 Uiso 1 1 calc R
H39C H 0.6271 0.5458 0.6958 0.048 Uiso 1 1 calc R
C40 C 0.55576(11) 0.64363(17) 0.57843(11) 0.0300(6) Uani 1 1 d .
H40A H 0.5437 0.7048 0.5695 0.045 Uiso 1 1 calc R
H40B H 0.5243 0.6045 0.5826 0.045 Uiso 1 1 calc R
H40C H 0.5780 0.6223 0.5438 0.045 Uiso 1 1 calc R
C41 C 0.69077(10) 0.93864(15) 0.67086(12) 0.0273(5) Uani 1 1 d .
H41 H 0.6611 0.9485 0.7014 0.033 Uiso 1 1 calc R
C42 C 0.74497(12) 0.94951(17) 0.70642(13) 0.0351(6) Uani 1 1 d .
H42A H 0.7494 0.9010 0.7372 0.053 Uiso 1 1 calc R
H42B H 0.7457 1.0072 0.7284 0.053 Uiso 1 1 calc R
H42C H 0.7745 0.9473 0.6763 0.053 Uiso 1 1 calc R
C43 C 0.68560(11) 1.00924(16) 0.61799(14) 0.0348(6) Uani 1 1 d .
H43A H 0.7152 1.0017 0.5884 0.052 Uiso 1 1 calc R
H43B H 0.6874 1.0693 0.6365 0.052 Uiso 1 1 calc R
H43C H 0.6510 1.0016 0.5955 0.052 Uiso 1 1 calc R
C44 C 0.23164(9) 0.66088(15) 0.36782(11) 0.0215(5) Uani 1 1 d .
C45 C 0.23869(9) 0.58672(14) 0.40926(10) 0.0206(5) Uani 1 1 d .
C46 C 0.27532(10) 0.59266(16) 0.46099(11) 0.0244(5) Uani 1 1 d .
H46 H 0.2796 0.5425 0.4882 0.029 Uiso 1 1 calc R
C47 C 0.30480(10) 0.66843(16) 0.47314(12) 0.0274(5) Uani 1 1 d .
H47 H 0.3287 0.6716 0.5087 0.033 Uiso 1 1 calc R
C48 C 0.29895(10) 0.74103(16) 0.43200(12) 0.0266(5) Uani 1 1 d .
H48 H 0.3191 0.7941 0.4397 0.032 Uiso 1 1 calc R
C49 C 0.26442(10) 0.73689(16) 0.38047(12) 0.0258(5) Uani 1 1 d .
H49 H 0.2625 0.7865 0.3525 0.031 Uiso 1 1 calc R
C50 C 0.21014(9) 0.50380(14) 0.40195(10) 0.0209(5) Uani 1 1 d .
H50 H 0.2201 0.4574 0.4305 0.025 Uiso 1 1 calc R
C51 C 0.15033(9) 0.39568(14) 0.36671(10) 0.0185(4) Uani 1 1 d .
C52 C 0.16982(10) 0.32763(15) 0.32838(10) 0.0217(5) Uani 1 1 d .
C53 C 0.14897(10) 0.24245(15) 0.33734(11) 0.0263(5) Uani 1 1 d .
H53 H 0.1621 0.1946 0.3124 0.032 Uiso 1 1 calc R
C54 C 0.10977(11) 0.22463(15) 0.38111(12) 0.0283(5) Uani 1 1 d .
C55 C 0.08981(10) 0.29545(16) 0.41652(11) 0.0253(5) Uani 1 1 d .
H55 H 0.0620 0.2846 0.4458 0.030 Uiso 1 1 calc R
C56 C 0.10982(10) 0.38176(15) 0.40981(10) 0.0210(5) Uani 1 1 d .
C57 C 0.21145(11) 0.34592(17) 0.27931(12) 0.0305(6) Uani 1 1 d .
H57A H 0.2457 0.3618 0.3002 0.046 Uiso 1 1 calc R
H57B H 0.1993 0.3956 0.2524 0.046 Uiso 1 1 calc R
H57C H 0.2164 0.2923 0.2534 0.046 Uiso 1 1 calc R
C58 C 0.08915(13) 0.13044(17) 0.39071(15) 0.0428(7) Uani 1 1 d .
H58A H 0.0700 0.1271 0.4307 0.064 Uiso 1 1 calc R
H58B H 0.1196 0.0887 0.3918 0.064 Uiso 1 1 calc R
H58C H 0.0644 0.1145 0.3559 0.064 Uiso 1 1 calc R
C59 C 0.08757(11) 0.45833(16) 0.44812(11) 0.0285(5) Uani 1 1 d .
H59A H 0.1144 0.4767 0.4801 0.043 Uiso 1 1 calc R
H59B H 0.0546 0.4389 0.4689 0.043 Uiso 1 1 calc R
H59C H 0.0793 0.5089 0.4201 0.043 Uiso 1 1 calc R
C60 C 0.09687(9) 0.66209(13) 0.24657(10) 0.0163(4) Uani 1 1 d .
C61 C 0.05815(9) 0.73597(15) 0.15964(10) 0.0208(5) Uani 1 1 d .
H61A H 0.0382 0.7119 0.1225 0.025 Uiso 1 1 calc R
H61B H 0.0751 0.7935 0.1481 0.025 Uiso 1 1 calc R
C62 C 0.02133(10) 0.74699(15) 0.21590(10) 0.0209(5) Uani 1 1 d .
H62A H 0.0122 0.8106 0.2231 0.025 Uiso 1 1 calc R
H62B H -0.0123 0.7119 0.2104 0.025 Uiso 1 1 calc R
C63 C 0.14023(9) 0.63996(14) 0.14241(10) 0.0182(4) Uani 1 1 d .
C64 C 0.13185(10) 0.56045(15) 0.10803(10) 0.0212(5) Uani 1 1 d .
C65 C 0.17053(11) 0.53764(17) 0.06383(11) 0.0271(5) Uani 1 1 d .
H65 H 0.1662 0.4839 0.0403 0.033 Uiso 1 1 calc R
C66 C 0.21486(11) 0.59079(18) 0.05336(11) 0.0302(6) Uani 1 1 d .
H66 H 0.2403 0.5740 0.0225 0.036 Uiso 1 1 calc R
C67 C 0.22232(10) 0.66858(17) 0.08767(11) 0.0281(5) Uani 1 1 d .
H67 H 0.2530 0.7048 0.0801 0.034 Uiso 1 1 calc R
C68 C 0.18565(10) 0.69498(15) 0.13312(10) 0.0220(5) Uani 1 1 d .
C69 C 0.08249(10) 0.50254(15) 0.11573(10) 0.0224(5) Uani 1 1 d .
H69 H 0.0629 0.5244 0.1536 0.027 Uiso 1 1 calc R
C70 C 0.04438(11) 0.51163(18) 0.05832(12) 0.0313(6) Uani 1 1 d .
H70A H 0.0338 0.5744 0.0531 0.047 Uiso 1 1 calc R
H70B H 0.0121 0.4750 0.0647 0.047 Uiso 1 1 calc R
H70C H 0.0628 0.4912 0.0204 0.047 Uiso 1 1 calc R
C71 C 0.09640(12) 0.40375(16) 0.12655(13) 0.0354(6) Uani 1 1 d .
H71A H 0.1129 0.3793 0.0886 0.053 Uiso 1 1 calc R
H71B H 0.0634 0.3704 0.1356 0.053 Uiso 1 1 calc R
H71C H 0.1218 0.3984 0.1624 0.053 Uiso 1 1 calc R
C72 C 0.19551(10) 0.78110(15) 0.16965(12) 0.0266(5) Uani 1 1 d .
H72 H 0.1680 0.7846 0.2035 0.032 Uiso 1 1 calc R
C73 C 0.18806(12) 0.86343(17) 0.12681(14) 0.0393(7) Uani 1 1 d .
H73A H 0.2158 0.8633 0.0944 0.059 Uiso 1 1 calc R
H73B H 0.1914 0.9180 0.1522 0.059 Uiso 1 1 calc R
H73C H 0.1523 0.8615 0.1065 0.059 Uiso 1 1 calc R
C74 C 0.25129(11) 0.78277(18) 0.20166(13) 0.0342(6) Uani 1 1 d .
H74A H 0.2556 0.7300 0.2288 0.051 Uiso 1 1 calc R
H74B H 0.2550 0.8371 0.2273 0.051 Uiso 1 1 calc R
H74C H 0.2791 0.7823 0.1694 0.051 Uiso 1 1 calc R
C75 C 0.04341(9) 0.72283(14) 0.33369(10) 0.0189(4) Uani 1 1 d .
C76 C -0.00033(9) 0.67775(15) 0.35961(10) 0.0208(5) Uani 1 1 d .
C77 C -0.01105(11) 0.69297(18) 0.42319(11) 0.0318(6) Uani 1 1 d .
H77 H -0.0411 0.6644 0.4418 0.038 Uiso 1 1 calc R
C78 C 0.02122(12) 0.7488(2) 0.45944(12) 0.0376(7) Uani 1 1 d .
H78 H 0.0141 0.7564 0.5030 0.045 Uiso 1 1 calc R
C79 C 0.06388(11) 0.79377(17) 0.43287(11) 0.0316(6) Uani 1 1 d .
H79 H 0.0855 0.8324 0.4584 0.038 Uiso 1 1 calc R
C80 C 0.07555(10) 0.78333(14) 0.36951(10) 0.0218(5) Uani 1 1 d .
C81 C -0.03751(10) 0.61674(15) 0.32140(10) 0.0231(5) Uani 1 1 d .
H81 H -0.0190 0.6008 0.2814 0.028 Uiso 1 1 calc R
C82 C -0.05036(11) 0.52960(17) 0.35664(11) 0.0304(6) Uani 1 1 d .
H82A H -0.0166 0.4991 0.3683 0.046 Uiso 1 1 calc R
H82B H -0.0723 0.4906 0.3292 0.046 Uiso 1 1 calc R
H82C H -0.0704 0.5436 0.3949 0.046 Uiso 1 1 calc R
C83 C -0.09003(10) 0.66636(18) 0.30405(12) 0.0307(6) Uani 1 1 d .
H83A H -0.1079 0.6852 0.3427 0.046 Uiso 1 1 calc R
H83B H -0.1140 0.6264 0.2799 0.046 Uiso 1 1 calc R
H83C H -0.0817 0.7191 0.2785 0.046 Uiso 1 1 calc R
C84 C 0.12086(11) 0.83728(15) 0.34040(11) 0.0259(5) Uani 1 1 d .
H84 H 0.1429 0.7956 0.3145 0.031 Uiso 1 1 calc R
C85 C 0.15836(11) 0.88054(17) 0.38973(12) 0.0335(6) Uani 1 1 d .
H85A H 0.1384 0.9257 0.4134 0.050 Uiso 1 1 calc R
H85B H 0.1887 0.9091 0.3686 0.050 Uiso 1 1 calc R
H85C H 0.1721 0.8346 0.4189 0.050 Uiso 1 1 calc R
C86 C 0.09858(14) 0.91024(17) 0.29664(14) 0.0438(8) Uani 1 1 d .
H86A H 0.0822 0.8826 0.2590 0.066 Uiso 1 1 calc R
H86B H 0.1280 0.9499 0.2841 0.066 Uiso 1 1 calc R
H86C H 0.0713 0.9450 0.3188 0.066 Uiso 1 1 calc R

loop_
_atom_site_aniso_label
_atom_site_aniso_U_11
_atom_site_aniso_U_22
_atom_site_aniso_U_33
_atom_site_aniso_U_23
_atom_site_aniso_U_13
_atom_site_aniso_U_12
Pd1 0.01466(8) 0.01212(8) 0.01334(8) 0.00068(5) 0.00027(6) -0.00085(5)
Pd2 0.01803(9) 0.01504(8) 0.01541(8) 0.00316(6) -0.00155(6) -0.00104(6)
Cl1 0.0222(3) 0.0186(2) 0.0251(3) 0.0044(2) -0.0044(2) -0.0066(2)
Cl2 0.0260(3) 0.0198(3) 0.0230(3) 0.0038(2) -0.0061(2) -0.0047(2)
O1 0.0191(8) 0.0173(7) 0.0264(8) 0.0045(6) -0.0051(6) -0.0036(6)
O2 0.0241(9) 0.0229(8) 0.0274(8) 0.0095(7) -0.0086(7) -0.0071(7)
N1 0.0199(10) 0.0160(8) 0.0157(8) 0.0021(7) 0.0005(7) 0.0007(7)
N2 0.0156(9) 0.0157(8) 0.0112(8) 0.0006(6) 0.0021(7) 0.0028(6)
N3 0.0163(9) 0.0151(8) 0.0139(8) 0.0004(7) 0.0018(7) 0.0017(7)
N4 0.0210(10) 0.0161(9) 0.0175(9) 0.0034(7) 0.0002(7) -0.0006(7)
N5 0.0203(10) 0.0156(8) 0.0140(8) 0.0022(7) 0.0001(7) 0.0025(7)
N6 0.0188(10) 0.0181(9) 0.0137(8) 0.0010(7) -0.0004(7) 0.0016(7)
C1 0.0151(11) 0.0179(10) 0.0206(10) 0.0000(8) 0.0007(8) -0.0002(8)
C2 0.0173(11) 0.0189(10) 0.0161(10) -0.0021(8) 0.0012(8) 0.0009(8)
C3 0.0198(12) 0.0234(11) 0.0200(11) 0.0015(9) -0.0002(9) 0.0032(9)
C4 0.0146(11) 0.0339(13) 0.0227(11) -0.0014(10) -0.0018(9) -0.0022(9)
C5 0.0192(12) 0.0233(11) 0.0309(12) -0.0025(9) -0.0014(10) -0.0075(9)
C6 0.0193(12) 0.0192(11) 0.0293(12) 0.0022(9) -0.0005(9) -0.0014(8)
C7 0.0224(12) 0.0159(10) 0.0173(10) 0.0018(8) -0.0016(9) 0.0033(8)
C8 0.0211(12) 0.0150(10) 0.0185(10) 0.0048(8) -0.0038(9) -0.0013(8)
C9 0.0261(13) 0.0237(11) 0.0208(11) 0.0051(9) 0.0015(9) 0.0002(9)
C10 0.0251(13) 0.0330(13) 0.0258(12) 0.0119(10) 0.0010(10) -0.0033(10)
C11 0.0272(14) 0.0239(12) 0.0351(13) 0.0128(10) -0.0102(11) -0.0063(10)
C12 0.0263(13) 0.0147(10) 0.0342(13) 0.0032(9) -0.0089(10) -0.0003(9)
C13 0.0221(12) 0.0177(10) 0.0243(11) 0.0031(9) -0.0052(9) 0.0004(8)
C14 0.0405(17) 0.0344(14) 0.0271(13) -0.0015(11) 0.0137(12) 0.0007(11)
C15 0.0313(16) 0.0291(14) 0.0623(19) 0.0213(13) -0.0062(14) -0.0074(11)
C16 0.0314(14) 0.0204(11) 0.0279(12) -0.0027(9) 0.0030(10) 0.0029(9)
C17 0.0139(10) 0.0117(9) 0.0146(9) -0.0017(7) 0.0000(8) -0.0032(7)
C18 0.0247(13) 0.0301(12) 0.0164(10) 0.0051(9) 0.0046(9) 0.0110(9)
C19 0.0228(12) 0.0254(11) 0.0174(10) 0.0031(9) 0.0026(9) 0.0068(9)
C20 0.0177(11) 0.0146(9) 0.0142(9) 0.0010(7) 0.0020(8) 0.0028(8)
C21 0.0160(11) 0.0163(10) 0.0177(10) 0.0014(8) 0.0014(8) 0.0016(8)
C22 0.0182(12) 0.0203(11) 0.0235(11) 0.0017(9) 0.0049(9) -0.0017(8)
C23 0.0253(12) 0.0200(10) 0.0149(10) 0.0007(8) 0.0072(9) 0.0003(9)
C24 0.0223(12) 0.0160(10) 0.0151(10) -0.0005(8) 0.0019(8) 0.0015(8)
C25 0.0169(11) 0.0143(9) 0.0157(10) 0.0018(8) 0.0014(8) 0.0026(8)
C26 0.0205(12) 0.0263(11) 0.0213(11) -0.0053(9) 0.0031(9) -0.0064(9)
C27 0.0317(15) 0.0278(13) 0.0350(14) -0.0088(11) 0.0109(11) -0.0120(10)
C28 0.0231(14) 0.0445(15) 0.0313(13) -0.0036(12) -0.0028(11) -0.0062(11)
C29 0.0216(12) 0.0239(11) 0.0227(11) -0.0071(9) 0.0062(9) -0.0053(9)
C30 0.0464(18) 0.0243(13) 0.0486(17) -0.0014(12) 0.0169(14) -0.0112(12)
C31 0.0233(14) 0.0583(18) 0.0314(14) -0.0177(13) 0.0007(11) -0.0071(12)
C32 0.0149(11) 0.0189(10) 0.0119(9) 0.0002(8) 0.0029(8) 0.0019(8)
C33 0.0216(12) 0.0176(10) 0.0143(10) -0.0001(8) -0.0001(8) -0.0003(8)
C34 0.0270(13) 0.0209(11) 0.0192(11) -0.0043(9) 0.0015(9) 0.0055(9)
C35 0.0254(13) 0.0269(12) 0.0220(11) 0.0006(9) 0.0087(10) 0.0073(9)
C36 0.0200(12) 0.0244(11) 0.0248(11) 0.0044(9) 0.0071(9) -0.0009(9)
C37 0.0186(11) 0.0172(10) 0.0200(10) 0.0011(8) 0.0011(9) 0.0000(8)
C38 0.0243(12) 0.0183(10) 0.0191(10) -0.0032(8) 0.0002(9) -0.0034(8)
C39 0.0413(16) 0.0197(12) 0.0343(14) 0.0015(10) -0.0005(12) -0.0033(10)
C40 0.0300(14) 0.0317(13) 0.0282(13) -0.0008(10) -0.0047(11) -0.0085(10)
C41 0.0268(13) 0.0199(11) 0.0357(13) -0.0020(10) 0.0097(11) -0.0047(9)
C42 0.0396(17) 0.0275(13) 0.0381(15) -0.0027(11) -0.0025(12) -0.0095(11)
C43 0.0294(15) 0.0215(12) 0.0536(17) 0.0056(11) 0.0069(12) -0.0003(10)
C44 0.0192(12) 0.0208(11) 0.0246(11) 0.0028(9) 0.0017(9) -0.0007(8)
C45 0.0183(12) 0.0210(11) 0.0226(11) 0.0017(9) -0.0013(9) 0.0000(8)
C46 0.0228(13) 0.0276(12) 0.0227(11) 0.0027(9) -0.0047(10) 0.0018(9)
C47 0.0225(13) 0.0312(13) 0.0282(12) -0.0007(10) -0.0042(10) -0.0035(10)
C48 0.0208(13) 0.0257(12) 0.0333(13) -0.0036(10) 0.0015(10) -0.0050(9)
C49 0.0228(13) 0.0238(12) 0.0306(13) 0.0050(10) 0.0003(10) -0.0041(9)
C50 0.0216(12) 0.0186(10) 0.0224(11) 0.0045(9) -0.0019(9) 0.0020(8)
C51 0.0213(12) 0.0159(10) 0.0182(10) 0.0047(8) -0.0049(9) -0.0003(8)
C52 0.0233(12) 0.0221(11) 0.0197(11) 0.0012(9) -0.0033(9) 0.0028(9)
C53 0.0285(14) 0.0202(11) 0.0297(13) -0.0027(9) -0.0104(10) 0.0039(9)
C54 0.0307(14) 0.0194(11) 0.0342(13) 0.0066(10) -0.0131(11) -0.0041(9)
C55 0.0252(13) 0.0274(12) 0.0233(11) 0.0085(9) -0.0024(10) -0.0045(9)
C56 0.0246(13) 0.0211(11) 0.0173(10) 0.0057(8) -0.0022(9) 0.0009(9)
C57 0.0292(14) 0.0344(14) 0.0281(13) -0.0019(10) 0.0029(11) 0.0036(10)
C58 0.0466(19) 0.0223(13) 0.0591(19) 0.0085(12) -0.0113(15) -0.0077(12)
C59 0.0349(15) 0.0285(13) 0.0222(12) 0.0026(10) 0.0049(10) 0.0049(10)
C60 0.0193(11) 0.0127(9) 0.0168(10) 0.0009(8) -0.0014(8) -0.0032(8)
C61 0.0238(12) 0.0221(11) 0.0164(10) 0.0044(8) -0.0006(9) 0.0057(9)
C62 0.0225(12) 0.0235(11) 0.0165(10) 0.0027(8) -0.0014(9) 0.0045(9)
C63 0.0205(12) 0.0200(10) 0.0143(10) 0.0023(8) 0.0012(8) 0.0023(8)
C64 0.0240(12) 0.0230(11) 0.0166(10) 0.0001(8) -0.0036(9) 0.0052(9)
C65 0.0309(14) 0.0318(13) 0.0187(11) -0.0069(10) -0.0002(10) 0.0073(10)
C66 0.0271(14) 0.0434(15) 0.0204(12) -0.0041(10) 0.0052(10) 0.0067(11)
C67 0.0221(13) 0.0357(14) 0.0265(12) 0.0042(10) 0.0043(10) 0.0010(10)
C68 0.0229(12) 0.0217(11) 0.0214(11) 0.0038(9) 0.0010(9) 0.0023(9)
C69 0.0284(13) 0.0195(11) 0.0192(11) -0.0038(8) -0.0023(9) -0.0003(9)
C70 0.0291(15) 0.0378(14) 0.0268(13) -0.0037(11) -0.0046(11) -0.0012(11)
C71 0.0431(17) 0.0240(13) 0.0390(15) -0.0016(11) -0.0020(13) 0.0009(11)
C72 0.0260(13) 0.0208(11) 0.0333(13) 0.0010(10) 0.0060(10) -0.0038(9)
C73 0.0376(17) 0.0241(13) 0.0564(18) 0.0101(12) 0.0047(14) -0.0035(11)
C74 0.0321(15) 0.0327(14) 0.0378(15) -0.0028(11) -0.0004(12) -0.0050(11)
C75 0.0224(12) 0.0195(10) 0.0149(10) 0.0002(8) 0.0001(9) 0.0007(8)
C76 0.0209(12) 0.0237(11) 0.0178(10) -0.0013(9) 0.0007(9) -0.0002(9)
C77 0.0290(14) 0.0444(15) 0.0223(12) -0.0032(11) 0.0055(10) -0.0105(11)
C78 0.0398(17) 0.0562(17) 0.0171(12) -0.0100(11) 0.0079(11) -0.0155(13)
C79 0.0362(16) 0.0373(14) 0.0214(12) -0.0094(10) 0.0019(11) -0.0098(11)
C80 0.0249(13) 0.0200(11) 0.0206(11) -0.0017(9) 0.0016(9) -0.0020(9)
C81 0.0224(12) 0.0284(12) 0.0184(11) -0.0015(9) 0.0009(9) -0.0055(9)
C82 0.0338(15) 0.0329(13) 0.0245(12) -0.0003(10) 0.0032(11) -0.0112(11)
C83 0.0255(14) 0.0412(15) 0.0253(12) 0.0005(11) 0.0007(10) -0.0040(11)
C84 0.0339(14) 0.0208(11) 0.0232(11) -0.0031(9) 0.0027(10) -0.0077(10)
C85 0.0346(16) 0.0292(13) 0.0369(14) -0.0029(11) 0.0016(12) -0.0085(11)
C86 0.066(2) 0.0244(13) 0.0404(16) 0.0046(12) -0.0096(15) -0.0135(13)

loop_
_atom_type_symbol
_atom_type_description
_atom_type_scat_dispersion_real
_atom_type_scat_dispersion_imag
_atom_type_scat_source
C C 0.0033 0.0016 'International Tables Vol C Tables 4.2.6.8 and 6.1.1.4'
H H 0.0000 0.0000 'International Tables Vol C Tables 4.2.6.8 and 6.1.1.4'
N N 0.0061 0.0033 'International Tables Vol C Tables 4.2.6.8 and 6.1.1.4'
O O 0.0106 0.0060 'International Tables Vol C Tables 4.2.6.8 and 6.1.1.4'
Cl Cl 0.1484 0.1585 'International Tables Vol C Tables 4.2.6.8 and 6.1.1.4'
Pd Pd -0.9988 1.0072 'International Tables Vol C Tables 4.2.6.8 and 6.1.1.4'

loop_
_geom_angle_atom_site_label_1
_geom_angle_atom_site_label_2
_geom_angle_atom_site_label_3
_geom_angle
C17 Pd1 O1 89.56(7)
C17 Pd1 N1 177.81(8)
O1 Pd1 N1 91.77(7)
C17 Pd1 Cl1 87.03(6)
O1 Pd1 Cl1 176.60(4)
N1 Pd1 Cl1 91.63(5)
C60 Pd2 O2 93.69(7)
C60 Pd2 N4 173.55(8)
O2 Pd2 N4 90.88(7)
C60 Pd2 Cl2 83.90(6)
O2 Pd2 Cl2 177.53(5)
N4 Pd2 Cl2 91.56(5)
C1 O1 Pd1 125.90(13)
C44 O2 Pd2 125.52(14)
C7 N1 C8 114.97(18)
C7 N1 Pd1 123.76(15)
C8 N1 Pd1 121.27(14)
C17 N2 C20 126.67(17)
C17 N2 C18 112.72(17)
C20 N2 C18 119.40(16)
C17 N3 C32 128.22(18)
C17 N3 C19 112.36(17)
C32 N3 C19 118.97(16)
C50 N4 C51 115.06(18)
C50 N4 Pd2 123.82(15)
C51 N4 Pd2 120.60(14)
C60 N5 C63 127.45(18)
C60 N5 C61 111.77(17)
C63 N5 C61 119.65(16)
C60 N6 C75 124.87(18)
C60 N6 C62 112.19(17)
C75 N6 C62 122.82(18)
O1 C1 C6 117.54(19)
O1 C1 C2 126.10(19)
C6 C1 C2 116.4(2)
C3 C2 C1 119.9(2)
C3 C2 C7 116.14(19)
C1 C2 C7 123.8(2)
C4 C3 C2 122.2(2)
C4 C3 H3 118.9
C2 C3 H3 118.9
C3 C4 C5 118.2(2)
C3 C4 H4 120.9
C5 C4 H4 120.9
C6 C5 C4 121.2(2)
C6 C5 H5 119.4
C4 C5 H5 119.4
C5 C6 C1 122.0(2)
C5 C6 H6 119.0
C1 C6 H6 119.0
N1 C7 C2 128.0(2)
N1 C7 H7 116.0
C2 C7 H7 116.0
C9 C8 C13 122.5(2)
C9 C8 N1 118.56(19)
C13 C8 N1 118.9(2)
C8 C9 C10 117.7(2)
C8 C9 C14 121.1(2)
C10 C9 C14 121.2(2)
C11 C10 C9 121.9(2)
C11 C10 H10 119.1
C9 C10 H10 119.1
C10 C11 C12 118.5(2)
C10 C11 C15 121.2(3)
C12 C11 C15 120.4(2)
C11 C12 C13 122.3(2)
C11 C12 H12 118.8
C13 C12 H12 118.8
C12 C13 C8 117.0(2)
C12 C13 C16 121.7(2)
C8 C13 C16 121.3(2)
C9 C14 H14A 109.5
C9 C14 H14B 109.5
H14A C14 H14B 109.5
C9 C14 H14C 109.5
H14A C14 H14C 109.5
H14B C14 H14C 109.5
C11 C15 H15A 109.5
C11 C15 H15B 109.5
H15A C15 H15B 109.5
C11 C15 H15C 109.5
H15A C15 H15C 109.5
H15B C15 H15C 109.5
C13 C16 H16A 109.5
C13 C16 H16B 109.5
H16A C16 H16B 109.5
C13 C16 H16C 109.5
H16A C16 H16C 109.5
H16B C16 H16C 109.5
N2 C17 N3 108.62(17)
N2 C17 Pd1 124.07(14)
N3 C17 Pd1 127.29(15)
N2 C18 C19 102.13(17)
N2 C18 H18A 111.3
C19 C18 H18A 111.3
N2 C18 H18B 111.3
C19 C18 H18B 111.3
H18A C18 H18B 109.2
N3 C19 C18 102.96(17)
N3 C19 H19A 111.2
C18 C19 H19A 111.2
N3 C19 H19B 111.2
C18 C19 H19B 111.2
H19A C19 H19B 109.1
C21 C20 C25 121.97(19)
C21 C20 N2 118.81(18)
C25 C20 N2 119.07(18)
C22 C21 C20 117.82(19)
C22 C21 C26 118.30(19)
C20 C21 C26 123.82(19)
C23 C22 C21 121.0(2)
C23 C22 H22 119.5
C21 C22 H22 119.5
C22 C23 C24 120.2(2)
C22 C23 H23 119.9
C24 C23 H23 119.9
C23 C24 C25 121.4(2)
C23 C24 H24 119.3
C25 C24 H24 119.3
C24 C25 C20 117.6(2)
C24 C25 C29 118.91(19)
C20 C25 C29 123.49(18)
C21 C26 C28 110.12(19)
C21 C26 C27 111.54(19)
C28 C26 C27 109.4(2)
C21 C26 H26 108.6
C28 C26 H26 108.6
C27 C26 H26 108.6
C26 C27 H27A 109.5
C26 C27 H27B 109.5
H27A C27 H27B 109.5
C26 C27 H27C 109.5
H27A C27 H27C 109.5
H27B C27 H27C 109.5
C26 C28 H28A 109.5
C26 C28 H28B 109.5
H28A C28 H28B 109.5
C26 C28 H28C 109.5
H28A C28 H28C 109.5
H28B C28 H28C 109.5
C25 C29 C30 110.7(2)
C25 C29 C31 112.1(2)
C30 C29 C31 109.9(2)
C25 C29 H29 108.0
C30 C29 H29 108.0
C31 C29 H29 108.0
C29 C30 H30A 109.5
C29 C30 H30B 109.5
H30A C30 H30B 109.5
C29 C30 H30C 109.5
H30A C30 H30C 109.5
H30B C30 H30C 109.5
C29 C31 H31A 109.5
C29 C31 H31B 109.5
H31A C31 H31B 109.5
C29 C31 H31C 109.5
H31A C31 H31C 109.5
H31B C31 H31C 109.5
C33 C32 C37 121.74(19)
C33 C32 N3 119.80(19)
C37 C32 N3 118.08(18)
C34 C33 C32 117.5(2)
C34 C33 C38 119.06(19)
C32 C33 C38 123.2(2)
C35 C34 C33 121.7(2)
C35 C34 H34 119.1
C33 C34 H34 119.1
C34 C35 C36 119.7(2)
C34 C35 H35 120.2
C36 C35 H35 120.2
C35 C36 C37 121.5(2)
C35 C36 H36 119.3
C37 C36 H36 119.3
C36 C37 C32 117.8(2)
C36 C37 C41 119.1(2)
C32 C37 C41 123.0(2)
C33 C38 C40 108.66(18)
C33 C38 C39 112.4(2)
C40 C38 C39 109.99(19)
C33 C38 H38 108.6
C40 C38 H38 108.6
C39 C38 H38 108.6
C38 C39 H39A 109.5
C38 C39 H39B 109.5
H39A C39 H39B 109.5
C38 C39 H39C 109.5
H39A C39 H39C 109.5
H39B C39 H39C 109.5
C38 C40 H40A 109.5
C38 C40 H40B 109.5
H40A C40 H40B 109.5
C38 C40 H40C 109.5
H40A C40 H40C 109.5
H40B C40 H40C 109.5
C37 C41 C42 110.4(2)
C37 C41 C43 111.1(2)
C42 C41 C43 110.1(2)
C37 C41 H41 108.4
C42 C41 H41 108.4
C43 C41 H41 108.4
C41 C42 H42A 109.5
C41 C42 H42B 109.5
H42A C42 H42B 109.5
C41 C42 H42C 109.5
H42A C42 H42C 109.5
H42B C42 H42C 109.5
C41 C43 H43A 109.5
C41 C43 H43B 109.5
H43A C43 H43B 109.5
C41 C43 H43C 109.5
H43A C43 H43C 109.5
H43B C43 H43C 109.5
O2 C44 C49 117.9(2)
O2 C44 C45 125.8(2)
C49 C44 C45 116.4(2)
C46 C45 C44 120.0(2)
C46 C45 C50 116.5(2)
C44 C45 C50 123.5(2)
C47 C46 C45 122.1(2)
C47 C46 H46 119.0
C45 C46 H46 119.0
C46 C47 C48 118.4(2)
C46 C47 H47 120.8
C48 C47 H47 120.8
C49 C48 C47 121.0(2)
C49 C48 H48 119.5
C47 C48 H48 119.5
C48 C49 C44 122.1(2)
C48 C49 H49 119.0
C44 C49 H49 119.0
N4 C50 C45 127.8(2)
N4 C50 H50 116.1
C45 C50 H50 116.1
C56 C51 C52 122.5(2)
C56 C51 N4 118.15(19)
C52 C51 N4 119.3(2)
C53 C52 C51 117.1(2)
C53 C52 C57 121.6(2)
C51 C52 C57 121.3(2)
C54 C53 C52 122.5(2)
C54 C53 H53 118.8
C52 C53 H53 118.8
C53 C54 C55 118.4(2)
C53 C54 C58 120.9(2)
C55 C54 C58 120.7(3)
C56 C55 C54 121.3(2)
C56 C55 H55 119.4
C54 C55 H55 119.4
C51 C56 C55 118.1(2)
C51 C56 C59 121.1(2)
C55 C56 C59 120.8(2)
C52 C57 H57A 109.5
C52 C57 H57B 109.5
H57A C57 H57B 109.5
C52 C57 H57C 109.5
H57A C57 H57C 109.5
H57B C57 H57C 109.5
C54 C58 H58A 109.5
C54 C58 H58B 109.5
H58A C58 H58B 109.5
C54 C58 H58C 109.5
H58A C58 H58C 109.5
H58B C58 H58C 109.5
C56 C59 H59A 109.5
C56 C59 H59B 109.5
H59A C59 H59B 109.5
C56 C59 H59C 109.5
H59A C59 H59C 109.5
H59B C59 H59C 109.5
N6 C60 N5 108.80(18)
N6 C60 Pd2 122.73(15)
N5 C60 Pd2 127.73(16)
N5 C61 C62 102.53(16)
N5 C61 H61A 111.3
C62 C61 H61A 111.3
N5 C61 H61B 111.3
C62 C61 H61B 111.3
H61A C61 H61B 109.2
N6 C62 C61 101.35(17)
N6 C62 H62A 111.5
C61 C62 H62A 111.5
N6 C62 H62B 111.5
C61 C62 H62B 111.5
H62A C62 H62B 109.3
C64 C63 C68 122.0(2)
C64 C63 N5 119.2(2)
C68 C63 N5 118.41(19)
C65 C64 C63 117.2(2)
C65 C64 C69 120.1(2)
C63 C64 C69 122.7(2)
C66 C65 C64 121.9(2)
C66 C65 H65 119.1
C64 C65 H65 119.1
C65 C66 C67 120.0(2)
C65 C66 H66 120.0
C67 C66 H66 120.0
C66 C67 C68 121.3(2)
C66 C67 H67 119.4
C68 C67 H67 119.4
C67 C68 C63 117.7(2)
C67 C68 C72 119.4(2)
C63 C68 C72 122.9(2)
C64 C69 C70 110.65(19)
C64 C69 C71 112.8(2)
C70 C69 C71 109.7(2)
C64 C69 H69 107.8
C70 C69 H69 107.8
C71 C69 H69 107.8
C69 C70 H70A 109.5
C69 C70 H70B 109.5
H70A C70 H70B 109.5
C69 C70 H70C 109.5
H70A C70 H70C 109.5
H70B C70 H70C 109.5
C69 C71 H71A 109.5
C69 C71 H71B 109.5
H71A C71 H71B 109.5
C69 C71 H71C 109.5
H71A C71 H71C 109.5
H71B C71 H71C 109.5
C68 C72 C74 112.0(2)
C68 C72 C73 111.2(2)
C74 C72 C73 110.2(2)
C68 C72 H72 107.7
C74 C72 H72 107.7
C73 C72 H72 107.7
C72 C73 H73A 109.5
C72 C73 H73B 109.5
H73A C73 H73B 109.5
C72 C73 H73C 109.5
H73A C73 H73C 109.5
H73B C73 H73C 109.5
C72 C74 H74A 109.5
C72 C74 H74B 109.5
H74A C74 H74B 109.5
C72 C74 H74C 109.5
H74A C74 H74C 109.5
H74B C74 H74C 109.5
C76 C75 C80 122.0(2)
C76 C75 N6 119.97(19)
C80 C75 N6 117.97(19)
C77 C76 C75 117.6(2)
C77 C76 C81 119.1(2)
C75 C76 C81 123.20(19)
C78 C77 C76 121.1(2)
C78 C77 H77 119.5
C76 C77 H77 119.5
C77 C78 C79 120.5(2)
C77 C78 H78 119.7
C79 C78 H78 119.7
C78 C79 C80 121.0(2)
C78 C79 H79 119.5
C80 C79 H79 119.5
C79 C80 C75 117.7(2)
C79 C80 C84 120.1(2)
C75 C80 C84 122.2(2)
C76 C81 C83 109.9(2)
C76 C81 C82 112.28(19)
C83 C81 C82 110.0(2)
C76 C81 H81 108.2
C83 C81 H81 108.2
C82 C81 H81 108.2
C81 C82 H82A 109.5
C81 C82 H82B 109.5
H82A C82 H82B 109.5
C81 C82 H82C 109.5
H82A C82 H82C 109.5
H82B C82 H82C 109.5
C81 C83 H83A 109.5
C81 C83 H83B 109.5
H83A C83 H83B 109.5
C81 C83 H83C 109.5
H83A C83 H83C 109.5
H83B C83 H83C 109.5
C80 C84 C86 111.3(2)
C80 C84 C85 113.0(2)
C86 C84 C85 108.7(2)
C80 C84 H84 107.9
C86 C84 H84 107.9
C85 C84 H84 107.9
C84 C85 H85A 109.5
C84 C85 H85B 109.5
H85A C85 H85B 109.5
C84 C85 H85C 109.5
H85A C85 H85C 109.5
H85B C85 H85C 109.5
C84 C86 H86A 109.5
C84 C86 H86B 109.5
H86A C86 H86B 109.5
C84 C86 H86C 109.5
H86A C86 H86C 109.5
H86B C86 H86C 109.5

loop_
_geom_bond_atom_site_label_1
_geom_bond_atom_site_label_2
_geom_bond_distance
Pd1 C17 1.988(2)
Pd1 O1 2.0190(15)
Pd1 N1 2.0659(17)
Pd1 Cl1 2.2872(5)
Pd2 C60 1.987(2)
Pd2 O2 2.0200(16)
Pd2 N4 2.0559(17)
Pd2 Cl2 2.2942(6)
O1 C1 1.308(3)
O2 C44 1.309(3)
N1 C7 1.286(3)
N1 C8 1.447(3)
N2 C17 1.335(3)
N2 C20 1.441(3)
N2 C18 1.484(3)
N3 C17 1.342(3)
N3 C32 1.441(3)
N3 C19 1.475(3)
N4 C50 1.288(3)
N4 C51 1.446(3)
N5 C60 1.343(3)
N5 C63 1.438(3)
N5 C61 1.479(3)
N6 C60 1.338(3)
N6 C75 1.442(3)
N6 C62 1.484(3)
C1 C6 1.421(3)
C1 C2 1.422(3)
C2 C3 1.412(3)
C2 C7 1.437(3)
C3 C4 1.365(3)
C3 H3 0.9500
C4 C5 1.400(3)
C4 H4 0.9500
C5 C6 1.370(3)
C5 H5 0.9500
C6 H6 0.9500
C7 H7 0.9500
C8 C9 1.391(3)
C8 C13 1.397(3)
C9 C10 1.396(3)
C9 C14 1.503(3)
C10 C11 1.382(4)
C10 H10 0.9500
C11 C12 1.386(4)
C11 C15 1.514(3)
C12 C13 1.397(3)
C12 H12 0.9500
C13 C16 1.501(3)
C14 H14A 0.9800
C14 H14B 0.9800
C14 H14C 0.9800
C15 H15A 0.9800
C15 H15B 0.9800
C15 H15C 0.9800
C16 H16A 0.9800
C16 H16B 0.9800
C16 H16C 0.9800
C18 C19 1.516(3)
C18 H18A 0.9900
C18 H18B 0.9900
C19 H19A 0.9900
C19 H19B 0.9900
C20 C21 1.403(3)
C20 C25 1.406(3)
C21 C22 1.395(3)
C21 C26 1.522(3)
C22 C23 1.380(3)
C22 H22 0.9500
C23 C24 1.380(3)
C23 H23 0.9500
C24 C25 1.390(3)
C24 H24 0.9500
C25 C29 1.521(3)
C26 C28 1.532(3)
C26 C27 1.540(3)
C26 H26 1.0000
C27 H27A 0.9800
C27 H27B 0.9800
C27 H27C 0.9800
C28 H28A 0.9800
C28 H28B 0.9800
C28 H28C 0.9800
C29 C30 1.532(3)
C29 C31 1.532(3)
C29 H29 1.0000
C30 H30A 0.9800
C30 H30B 0.9800
C30 H30C 0.9800
C31 H31A 0.9800
C31 H31B 0.9800
C31 H31C 0.9800
C32 C33 1.402(3)
C32 C37 1.407(3)
C33 C34 1.397(3)
C33 C38 1.513(3)
C34 C35 1.373(3)
C34 H34 0.9500
C35 C36 1.383(3)
C35 H35 0.9500
C36 C37 1.388(3)
C36 H36 0.9500
C37 C41 1.516(3)
C38 C40 1.528(3)
C38 C39 1.541(3)
C38 H38 1.0000
C39 H39A 0.9800
C39 H39B 0.9800
C39 H39C 0.9800
C40 H40A 0.9800
C40 H40B 0.9800
C40 H40C 0.9800
C41 C42 1.537(4)
C41 C43 1.542(3)
C41 H41 1.0000
C42 H42A 0.9800
C42 H42B 0.9800
C42 H42C 0.9800
C43 H43A 0.9800
C43 H43B 0.9800
C43 H43C 0.9800
C44 C49 1.420(3)
C44 C45 1.423(3)
C45 C46 1.413(3)
C45 C50 1.434(3)
C46 C47 1.370(3)
C46 H46 0.9500
C47 C48 1.398(3)
C47 H47 0.9500
C48 C49 1.376(3)
C48 H48 0.9500
C49 H49 0.9500
C50 H50 0.9500
C51 C56 1.386(3)
C51 C52 1.394(3)
C52 C53 1.389(3)
C52 C57 1.504(3)
C53 C54 1.382(4)
C53 H53 0.9500
C54 C55 1.394(4)
C54 C58 1.513(3)
C55 C56 1.390(3)
C55 H55 0.9500
C56 C59 1.513(3)
C57 H57A 0.9800
C57 H57B 0.9800
C57 H57C 0.9800
C58 H58A 0.9800
C58 H58B 0.9800
C58 H58C 0.9800
C59 H59A 0.9800
C59 H59B 0.9800
C59 H59C 0.9800
C61 C62 1.524(3)
C61 H61A 0.9900
C61 H61B 0.9900
C62 H62A 0.9900
C62 H62B 0.9900
C63 C64 1.407(3)
C63 C68 1.411(3)
C64 C65 1.395(3)
C64 C69 1.510(3)
C65 C66 1.378(4)
C65 H65 0.9500
C66 C67 1.382(3)
C66 H66 0.9500
C67 C68 1.394(3)
C67 H67 0.9500
C68 C72 1.519(3)
C69 C70 1.532(3)
C69 C71 1.533(3)
C69 H69 1.0000
C70 H70A 0.9800
C70 H70B 0.9800
C70 H70C 0.9800
C71 H71A 0.9800
C71 H71B 0.9800
C71 H71C 0.9800
C72 C74 1.529(4)
C72 C73 1.538(3)
C72 H72 1.0000
C73 H73A 0.9800
C73 H73B 0.9800
C73 H73C 0.9800
C74 H74A 0.9800
C74 H74B 0.9800
C74 H74C 0.9800
C75 C76 1.398(3)
C75 C80 1.416(3)
C76 C77 1.396(3)
C76 C81 1.519(3)
C77 C78 1.380(4)
C77 H77 0.9500
C78 C79 1.382(4)
C78 H78 0.9500
C79 C80 1.387(3)
C79 H79 0.9500
C80 C84 1.523(3)
C81 C83 1.537(3)
C81 C82 1.538(3)
C81 H81 1.0000
C82 H82A 0.9800
C82 H82B 0.9800
C82 H82C 0.9800
C83 H83A 0.9800
C83 H83B 0.9800
C83 H83C 0.9800
C84 C86 1.528(4)
C84 C85 1.529(3)
C84 H84 1.0000
C85 H85A 0.9800
C85 H85B 0.9800
C85 H85C 0.9800
C86 H86A 0.9800
C86 H86B 0.9800
C86 H86C 0.9800

loop_
_geom_torsion_atom_site_label_1
_geom_torsion_atom_site_label_2
_geom_torsion_atom_site_label_3
_geom_torsion_atom_site_label_4
_geom_torsion
C17 Pd1 O1 C1 174.15(18)
N1 Pd1 O1 C1 -4.11(18)
Cl1 Pd1 O1 C1 175.0(7)
C60 Pd2 O2 C44 158.10(19)
N4 Pd2 O2 C44 -17.34(19)
Cl2 Pd2 O2 C44 170.9(11)
C17 Pd1 N1 C7 -130.5(19)
O1 Pd1 N1 C7 -2.85(18)
Cl1 Pd1 N1 C7 177.20(17)
C17 Pd1 N1 C8 50(2)
O1 Pd1 N1 C8 177.20(16)
Cl1 Pd1 N1 C8 -2.75(15)
C60 Pd2 N4 C50 -120.8(7)
O2 Pd2 N4 C50 14.31(19)
Cl2 Pd2 N4 C50 -166.04(18)
C60 Pd2 N4 C51 50.5(7)
O2 Pd2 N4 C51 -174.33(16)
Cl2 Pd2 N4 C51 5.32(16)
Pd1 O1 C1 C6 -169.42(15)
Pd1 O1 C1 C2 9.7(3)
O1 C1 C2 C3 177.4(2)
C6 C1 C2 C3 -3.5(3)
O1 C1 C2 C7 -8.0(3)
C6 C1 C2 C7 171.1(2)
C1 C2 C3 C4 2.3(3)
C7 C2 C3 C4 -172.7(2)
C2 C3 C4 C5 0.4(3)
C3 C4 C5 C6 -1.8(4)
C4 C5 C6 C1 0.4(4)
O1 C1 C6 C5 -178.6(2)
C2 C1 C6 C5 2.2(3)
C8 N1 C7 C2 -174.9(2)
Pd1 N1 C7 C2 5.1(3)
C3 C2 C7 N1 174.5(2)
C1 C2 C7 N1 -0.2(4)
C7 N1 C8 C9 96.6(3)
Pd1 N1 C8 C9 -83.4(2)
C7 N1 C8 C13 -83.6(3)
Pd1 N1 C8 C13 96.4(2)
C13 C8 C9 C10 -0.1(3)
N1 C8 C9 C10 179.7(2)
C13 C8 C9 C14 -178.9(2)
N1 C8 C9 C14 0.9(3)
C8 C9 C10 C11 0.4(4)
C14 C9 C10 C11 179.2(2)
C9 C10 C11 C12 -0.1(4)
C9 C10 C11 C15 -179.7(2)
C10 C11 C12 C13 -0.5(4)
C15 C11 C12 C13 179.0(2)
C11 C12 C13 C8 0.8(3)
C11 C12 C13 C16 -178.2(2)
C9 C8 C13 C12 -0.5(3)
N1 C8 C13 C12 179.7(2)
C9 C8 C13 C16 178.5(2)
N1 C8 C13 C16 -1.3(3)
C20 N2 C17 N3 -171.08(18)
C18 N2 C17 N3 -3.8(2)
C20 N2 C17 Pd1 10.5(3)
C18 N2 C17 Pd1 177.75(15)
C32 N3 C17 N2 -175.97(19)
C19 N3 C17 N2 -3.8(2)
C32 N3 C17 Pd1 2.4(3)
C19 N3 C17 Pd1 174.52(15)
O1 Pd1 C17 N2 -107.87(17)
N1 Pd1 C17 N2 20(2)
Cl1 Pd1 C17 N2 72.18(16)
O1 Pd1 C17 N3 74.01(18)
N1 Pd1 C17 N3 -158.3(18)
Cl1 Pd1 C17 N3 -105.94(17)
C17 N2 C18 C19 9.3(2)
C20 N2 C18 C19 177.61(18)
C17 N3 C19 C18 9.4(2)
C32 N3 C19 C18 -177.66(18)
N2 C18 C19 N3 -10.4(2)
C17 N2 C20 C21 -110.6(2)
C18 N2 C20 C21 82.9(2)
C17 N2 C20 C25 73.6(3)
C18 N2 C20 C25 -92.9(2)
C25 C20 C21 C22 -0.2(3)
N2 C20 C21 C22 -175.80(18)
C25 C20 C21 C26 176.68(19)
N2 C20 C21 C26 1.1(3)
C20 C21 C22 C23 -0.9(3)
C26 C21 C22 C23 -178.0(2)
C21 C22 C23 C24 1.2(3)
C22 C23 C24 C25 -0.3(3)
C23 C24 C25 C20 -0.8(3)
C23 C24 C25 C29 176.9(2)
C21 C20 C25 C24 1.0(3)
N2 C20 C25 C24 176.63(18)
C21 C20 C25 C29 -176.6(2)
N2 C20 C25 C29 -1.0(3)
C22 C21 C26 C28 72.4(3)
C20 C21 C26 C28 -104.5(2)
C22 C21 C26 C27 -49.3(3)
C20 C21 C26 C27 133.9(2)
C24 C25 C29 C30 -77.1(3)
C20 C25 C29 C30 100.5(2)
C24 C25 C29 C31 46.1(3)
C20 C25 C29 C31 -136.4(2)
C17 N3 C32 C33 78.8(3)
C19 N3 C32 C33 -92.9(2)
C17 N3 C32 C37 -108.2(2)
C19 N3 C32 C37 80.1(2)
C37 C32 C33 C34 1.5(3)
N3 C32 C33 C34 174.32(19)
C37 C32 C33 C38 -172.8(2)
N3 C32 C33 C38 0.0(3)
C32 C33 C34 C35 -1.3(3)
C38 C33 C34 C35 173.3(2)
C33 C34 C35 C36 0.3(4)
C34 C35 C36 C37 0.6(4)
C35 C36 C37 C32 -0.4(3)
C35 C36 C37 C41 -179.8(2)
C33 C32 C37 C36 -0.7(3)
N3 C32 C37 C36 -173.62(19)
C33 C32 C37 C41 178.7(2)
N3 C32 C37 C41 5.8(3)
C34 C33 C38 C40 -70.5(3)
C32 C33 C38 C40 103.8(2)
C34 C33 C38 C39 51.5(3)
C32 C33 C38 C39 -134.2(2)
C36 C37 C41 C42 -57.0(3)
C32 C37 C41 C42 123.6(2)
C36 C37 C41 C43 65.4(3)
C32 C37 C41 C43 -114.0(2)
Pd2 O2 C44 C49 -167.89(17)
Pd2 O2 C44 C45 12.6(3)
O2 C44 C45 C46 -178.3(2)
C49 C44 C45 C46 2.3(3)
O2 C44 C45 C50 1.6(4)
C49 C44 C45 C50 -177.9(2)
C44 C45 C46 C47 0.1(4)
C50 C45 C46 C47 -179.7(2)
C45 C46 C47 C48 -1.4(4)
C46 C47 C48 C49 0.1(4)
C47 C48 C49 C44 2.5(4)
O2 C44 C49 C48 176.9(2)
C45 C44 C49 C48 -3.6(4)
C51 N4 C50 C45 -178.4(2)
Pd2 N4 C50 C45 -6.6(3)
C46 C45 C50 N4 175.1(2)
C44 C45 C50 N4 -4.8(4)
C50 N4 C51 C56 84.1(3)
Pd2 N4 C51 C56 -88.0(2)
C50 N4 C51 C52 -96.4(2)
Pd2 N4 C51 C52 91.5(2)
C56 C51 C52 C53 -3.5(3)
N4 C51 C52 C53 177.1(2)
C56 C51 C52 C57 176.3(2)
N4 C51 C52 C57 -3.2(3)
C51 C52 C53 C54 1.3(3)
C57 C52 C53 C54 -178.4(2)
C52 C53 C54 C55 1.4(4)
C52 C53 C54 C58 -178.3(2)
C53 C54 C55 C56 -2.1(4)
C58 C54 C55 C56 177.6(2)
C52 C51 C56 C55 2.8(3)
N4 C51 C56 C55 -177.7(2)
C52 C51 C56 C59 -176.7(2)
N4 C51 C56 C59 2.8(3)
C54 C55 C56 C51 0.1(3)
C54 C55 C56 C59 179.5(2)
C75 N6 C60 N5 -175.24(18)
C62 N6 C60 N5 8.7(2)
C75 N6 C60 Pd2 13.9(3)
C62 N6 C60 Pd2 -162.19(15)
C63 N5 C60 N6 171.62(19)
C61 N5 C60 N6 4.0(2)
C63 N5 C60 Pd2 -18.1(3)
C61 N5 C60 Pd2 174.25(15)
O2 Pd2 C60 N6 -97.45(18)
N4 Pd2 C60 N6 37.6(8)
Cl2 Pd2 C60 N6 83.10(17)
O2 Pd2 C60 N5 93.50(19)
N4 Pd2 C60 N5 -131.5(6)
Cl2 Pd2 C60 N5 -85.95(19)
C60 N5 C61 C62 -14.1(2)
C63 N5 C61 C62 177.19(18)
C60 N6 C62 C61 -16.8(2)
C75 N6 C62 C61 167.06(19)
N5 C61 C62 N6 17.2(2)
C60 N5 C63 C64 100.2(3)
C61 N5 C63 C64 -93.0(2)
C60 N5 C63 C68 -86.1(3)
C61 N5 C63 C68 80.7(3)
C68 C63 C64 C65 0.0(3)
N5 C63 C64 C65 173.44(19)
C68 C63 C64 C69 -177.8(2)
N5 C63 C64 C69 -4.3(3)
C63 C64 C65 C66 -0.8(3)
C69 C64 C65 C66 177.0(2)
C64 C65 C66 C67 0.8(4)
C65 C66 C67 C68 -0.1(4)
C66 C67 C68 C63 -0.7(3)
C66 C67 C68 C72 -180.0(2)
C64 C63 C68 C67 0.7(3)
N5 C63 C68 C67 -172.78(19)
C64 C63 C68 C72 180.0(2)
N5 C63 C68 C72 6.5(3)
C65 C64 C69 C70 -70.8(3)
C63 C64 C69 C70 106.8(2)
C65 C64 C69 C71 52.6(3)
C63 C64 C69 C71 -129.8(2)
C67 C68 C72 C74 -54.4(3)
C63 C68 C72 C74 126.4(2)
C67 C68 C72 C73 69.4(3)
C63 C68 C72 C73 -109.8(3)
C60 N6 C75 C76 -105.2(3)
C62 N6 C75 C76 70.5(3)
C60 N6 C75 C80 77.0(3)
C62 N6 C75 C80 -107.4(2)
C80 C75 C76 C77 -1.2(3)
N6 C75 C76 C77 -178.9(2)
C80 C75 C76 C81 176.3(2)
N6 C75 C76 C81 -1.5(3)
C75 C76 C77 C78 -1.6(4)
C81 C76 C77 C78 -179.1(3)
C76 C77 C78 C79 2.5(5)
C77 C78 C79 C80 -0.6(5)
C78 C79 C80 C75 -2.1(4)
C78 C79 C80 C84 176.7(3)
C76 C75 C80 C79 3.0(3)
N6 C75 C80 C79 -179.2(2)
C76 C75 C80 C84 -175.8(2)
N6 C75 C80 C84 2.0(3)
C77 C76 C81 C83 76.7(3)
C75 C76 C81 C83 -100.8(3)
C77 C76 C81 C82 -46.2(3)
C75 C76 C81 C82 136.4(2)
C79 C80 C84 C86 -107.7(3)
C75 C80 C84 C86 71.0(3)
C79 C80 C84 C85 15.0(3)
C75 C80 C84 C85 -166.3(2)
